data_7225861
loop_
_publ_author_name
'Li, Rui'
'Qu, Xiang-Long'
'Zhang, Yi-Hua'
'Han, Hong-Liang'
'Li, Xia'

_publ_section_title
;
 Lanthanide--organic frameworks constructed from naphthalenedisulfonates:
 structure, luminescence and luminescence sensing properties
;
_journal_issue 31
_journal_name_full CrystEngComm
_journal_page_first 5890
_journal_paper_doi 10.1039/C6CE01028H
_journal_volume 18
_journal_year 2016
_chemical_formula_sum 'C19 H15 N2 O9 S Sm'
_chemical_formula_weight 597.74
_chemical_name_systematic
; 
 ? 
;
_space_group_IT_number 2
_symmetry_cell_setting triclinic
_symmetry_space_group_name_Hall '-P 1'
_symmetry_space_group_name_H-M 'P -1'
_atom_sites_solution_hydrogens geom
_atom_sites_solution_primary direct
_atom_sites_solution_secondary difmap
_audit_creation_method SHELXL-97
_audit_update_record
;
2016-04-21 deposited with the CCDC.
2016-06-22 downloaded from the CCDC.
;
_cell_angle_alpha 80.877(2)
_cell_angle_beta 69.329(2)
_cell_angle_gamma 88.555(2)
_cell_formula_units_Z 2
_cell_length_a 8.8357(8)
_cell_length_b 10.6784(9)
_cell_length_c 10.9831(9)
_cell_measurement_reflns_used 3652
_cell_measurement_temperature 293(2)
_cell_measurement_theta_max 27.60
_cell_measurement_theta_min 3.00
_cell_volume 956.76(14)
_computing_cell_refinement 'Bruker SMART'
_computing_data_collection 'Bruker SMART'
_computing_data_reduction 'Bruker SAINT'
_computing_molecular_graphics 'Bruker SHELXTL'
_computing_publication_material 'Bruker SHELXTL'
_computing_structure_refinement 'SHELXL-97 (Sheldrick, 1997)'
_computing_structure_solution 'SHELXS-97 (Sheldrick, 1990)'
_diffrn_ambient_temperature 293(2)
_diffrn_measured_fraction_theta_full 0.998
_diffrn_measured_fraction_theta_max 0.998
_diffrn_measurement_device_type 'Rigaku Saturn724 CCD'
_diffrn_radiation_monochromator graphite
_diffrn_radiation_source 'fine-focus sealed tube'
_diffrn_radiation_type MoK\a
_diffrn_radiation_wavelength 0.71073
_diffrn_reflns_av_R_equivalents 0.1225
_diffrn_reflns_av_sigmaI/netI 0.0599
_diffrn_reflns_limit_h_max 11
_diffrn_reflns_limit_h_min -11
_diffrn_reflns_limit_k_max 13
_diffrn_reflns_limit_k_min -13
_diffrn_reflns_limit_l_max 14
_diffrn_reflns_limit_l_min -14
_diffrn_reflns_number 19874
_diffrn_reflns_theta_full 27.60
_diffrn_reflns_theta_max 27.60
_diffrn_reflns_theta_min 3.00
_exptl_absorpt_coefficient_mu 3.238
_exptl_absorpt_correction_T_max 0.5636
_exptl_absorpt_correction_T_min 0.5360
_exptl_absorpt_correction_type multi-scan
_exptl_absorpt_process_details SADABS
_exptl_crystal_colour yellow
_exptl_crystal_density_diffrn 2.075
_exptl_crystal_density_method 'not measured'
_exptl_crystal_description block
_exptl_crystal_F_000 586
_exptl_crystal_size_max 0.22
_exptl_crystal_size_mid 0.21
_exptl_crystal_size_min 0.20
_refine_diff_density_max 1.800
_refine_diff_density_min -2.133
_refine_diff_density_rms 0.188
_refine_ls_extinction_method none
_refine_ls_goodness_of_fit_ref 1.028
_refine_ls_hydrogen_treatment mixed
_refine_ls_matrix_type full
_refine_ls_number_parameters 289
_refine_ls_number_reflns 4431
_refine_ls_number_restraints 0
_refine_ls_restrained_S_all 1.028
_refine_ls_R_factor_all 0.0313
_refine_ls_R_factor_gt 0.0306
_refine_ls_shift/su_max 0.000
_refine_ls_shift/su_mean 0.000
_refine_ls_structure_factor_coef Fsqd
_refine_ls_weighting_details 'calc w=1/[\s^2^(Fo^2^)+(0.0381P)^2^+1.5445P] where P=(Fo^2^+2Fc^2^)/3'
_refine_ls_weighting_scheme calc
_refine_ls_wR_factor_gt 0.0795
_refine_ls_wR_factor_ref 0.0800
_reflns_number_gt 4346
_reflns_number_total 4431
_reflns_threshold_expression >2sigma(I)
_cod_data_source_file c6ce01028h2.cif
_cod_data_source_block 3
_cod_depositor_comments
;
The following automatic conversions were performed:

'_exptl_absorpt_correction_type' value 'Multi-SCAN' changed to
'multi-scan' according to
/usr/data/users/saulius/crontab/automatic-downloads/rss-feeds/RSC/lib/dictionaries/cif_core.dic
dictionary named 'cif_core.dic' version 2.4.2 from 2011-04-26.

Automatic conversion script
Id: cif_fix_values 4268 2015-11-12 08:31:59Z antanas 

 Adding full bibliography for 7225860--7225866.cif.
;
_cod_original_sg_symbol_H-M P-1
_cod_database_code 7225861

loop_
_symmetry_equiv_pos_as_xyz
'x, y, z'
'-x, -y, -z'

loop_
_atom_site_label
_atom_site_type_symbol
_atom_site_fract_x
_atom_site_fract_y
_atom_site_fract_z
_atom_site_U_iso_or_equiv
_atom_site_adp_type
_atom_site_occupancy
_atom_site_symmetry_multiplicity
_atom_site_calc_flag
_atom_site_refinement_flags
Sm1 Sm 0.164383(15) 0.074474(12) 0.193666(12) 0.01321(7) Uani 1 1 d .
S1 S -0.08781(8) -0.18529(7) 0.47768(6) 0.01348(14) Uani 1 1 d .
O1 O 0.0204(3) -0.0793(2) 0.3968(2) 0.0188(4) Uani 1 1 d .
N1 N -0.1113(3) 0.1881(3) 0.2605(3) 0.0201(5) Uani 1 1 d .
C1 C 0.1802(4) -0.3112(3) 0.3596(3) 0.0210(6) Uani 1 1 d .
H1 H 0.2245 -0.2311 0.3170 0.025 Uiso 1 1 calc R
O2 O -0.2306(3) -0.1981(2) 0.4447(2) 0.0230(5) Uani 1 1 d .
N2 N 0.1671(3) 0.3248(3) 0.1140(3) 0.0200(5) Uani 1 1 d .
C2 C 0.0246(4) -0.3239(3) 0.4486(3) 0.0155(5) Uani 1 1 d .
O3 O -0.1302(3) -0.1818(2) 0.6183(2) 0.0208(5) Uani 1 1 d .
C3 C -0.0474(4) -0.4454(3) 0.5153(3) 0.0151(5) Uani 1 1 d .
C4 C -0.2084(4) -0.4625(3) 0.6083(3) 0.0198(6) Uani 1 1 d .
H4A H -0.2703 -0.3920 0.6291 0.024 Uiso 1 1 calc R
O4 O -0.1445(3) -0.1189(2) 0.0249(2) 0.0230(5) Uani 1 1 d .
O5 O -0.0283(3) -0.0664(2) 0.1615(2) 0.0217(5) Uani 1 1 d .
C5 C -0.2727(4) -0.5804(3) 0.6671(3) 0.0235(7) Uani 1 1 d .
H5 H -0.3791 -0.5897 0.7257 0.028 Uiso 1 1 calc R
O6 O 0.5632(3) -0.1432(2) -0.0548(2) 0.0267(5) Uani 1 1 d .
C6 C -0.0497(4) -0.0537(3) 0.0542(3) 0.0165(6) Uani 1 1 d .
O7 O 0.3222(3) -0.0923(2) 0.0800(2) 0.0233(5) Uani 1 1 d .
C7 C 0.4662(4) -0.0684(3) 0.0078(3) 0.0177(6) Uani 1 1 d .
C8 C -0.2483(4) 0.1216(4) 0.3299(4) 0.0277(7) Uani 1 1 d .
H8A H -0.2482 0.0338 0.3346 0.033 Uiso 1 1 calc R
O8 O 0.3527(3) -0.0107(3) 0.3141(3) 0.0320(6) Uani 1 1 d .
H80B H 0.4626 0.0110 0.2579 0.048 Uiso 1 1 d R
H80C H 0.3283 0.0259 0.3930 0.048 Uiso 1 1 d R
C9 C -0.3928(4) 0.1779(4) 0.3963(4) 0.0332(8) Uani 1 1 d .
H9A H -0.4859 0.1280 0.4443 0.040 Uiso 1 1 calc R
O9 O 0.4064(3) 0.1784(3) 0.7346(3) 0.0341(6) Uani 1 1 d .
H90D H 0.3964 0.2305 0.6583 0.051 Uiso 1 1 d R
H90C H 0.3034 0.1700 0.8052 0.051 Uiso 1 1 d R
C10 C -0.3953(4) 0.3061(4) 0.3897(4) 0.0314(8) Uani 1 1 d .
H10A H -0.4898 0.3446 0.4347 0.038 Uiso 1 1 calc R
C11 C -0.2544(4) 0.3804(3) 0.3145(3) 0.0243(7) Uani 1 1 d .
C12 C -0.2509(5) 0.5164(4) 0.2970(4) 0.0308(8) Uani 1 1 d .
H12A H -0.3426 0.5581 0.3413 0.037 Uiso 1 1 calc R
C13 C -0.1168(5) 0.5841(4) 0.2176(4) 0.0297(8) Uani 1 1 d .
H13A H -0.1175 0.6722 0.2064 0.036 Uiso 1 1 calc R
C14 C 0.0273(4) 0.5226(3) 0.1500(3) 0.0245(7) Uani 1 1 d .
C15 C 0.1668(5) 0.5909(3) 0.0626(4) 0.0310(8) Uani 1 1 d .
H15A H 0.1692 0.6792 0.0477 0.037 Uiso 1 1 calc R
C16 C 0.2988(5) 0.5267(4) -0.0001(4) 0.0309(8) Uani 1 1 d .
H16A H 0.3907 0.5703 -0.0617 0.037 Uiso 1 1 calc R
C17 C 0.2946(4) 0.3932(4) 0.0295(3) 0.0278(7) Uani 1 1 d .
H17A H 0.3867 0.3508 -0.0128 0.033 Uiso 1 1 calc R
C18 C 0.0319(4) 0.3892(3) 0.1703(3) 0.0186(6) Uani 1 1 d .
C19 C -0.1144(4) 0.3160(3) 0.2516(3) 0.0186(6) Uani 1 1 d .

loop_
_atom_site_aniso_label
_atom_site_aniso_U_11
_atom_site_aniso_U_22
_atom_site_aniso_U_33
_atom_site_aniso_U_23
_atom_site_aniso_U_13
_atom_site_aniso_U_12
Sm1 0.01123(10) 0.01365(11) 0.01467(9) -0.00506(6) -0.00341(6) 0.00208(6)
S1 0.0152(3) 0.0108(3) 0.0150(3) -0.0039(2) -0.0053(2) 0.0025(3)
O1 0.0240(11) 0.0103(10) 0.0197(9) -0.0005(8) -0.0056(8) -0.0020(8)
N1 0.0168(12) 0.0178(13) 0.0254(12) -0.0045(10) -0.0067(10) 0.0041(10)
C1 0.0178(14) 0.0146(15) 0.0258(14) -0.0001(11) -0.0030(12) -0.0011(11)
O2 0.0191(11) 0.0246(12) 0.0279(11) -0.0032(9) -0.0119(9) 0.0028(9)
N2 0.0194(13) 0.0191(14) 0.0224(12) -0.0039(10) -0.0082(10) 0.0012(10)
C2 0.0182(14) 0.0117(14) 0.0175(12) -0.0061(10) -0.0061(11) 0.0037(11)
O3 0.0296(12) 0.0162(11) 0.0159(9) -0.0069(8) -0.0056(9) 0.0017(9)
C3 0.0153(13) 0.0133(14) 0.0173(12) -0.0043(10) -0.0060(10) 0.0025(11)
C4 0.0144(14) 0.0189(15) 0.0237(14) -0.0047(11) -0.0035(11) 0.0052(11)
O4 0.0271(12) 0.0242(12) 0.0186(10) -0.0016(8) -0.0093(9) -0.0083(9)
O5 0.0254(12) 0.0250(12) 0.0157(9) -0.0016(8) -0.0087(8) -0.0055(9)
C5 0.0150(14) 0.0226(17) 0.0256(15) -0.0029(12) 0.0011(12) 0.0017(12)
O6 0.0176(11) 0.0202(12) 0.0359(12) -0.0110(10) 0.0011(9) 0.0029(9)
C6 0.0144(13) 0.0178(15) 0.0162(12) -0.0033(11) -0.0039(10) 0.0002(11)
O7 0.0133(10) 0.0214(12) 0.0300(11) -0.0091(9) 0.0010(9) -0.0004(9)
C7 0.0161(14) 0.0160(15) 0.0203(13) -0.0044(11) -0.0050(11) 0.0022(11)
C8 0.0198(16) 0.0234(17) 0.0363(17) -0.0023(14) -0.0064(13) 0.0006(13)
O8 0.0236(12) 0.0428(16) 0.0347(13) -0.0149(11) -0.0133(10) 0.0101(11)
C9 0.0180(16) 0.034(2) 0.0409(19) -0.0047(15) -0.0021(14) 0.0014(14)
O9 0.0222(12) 0.0419(17) 0.0341(13) -0.0049(11) -0.0060(10) 0.0074(11)
C10 0.0177(16) 0.038(2) 0.0362(18) -0.0109(15) -0.0056(14) 0.0113(15)
C11 0.0230(16) 0.0255(18) 0.0272(15) -0.0076(13) -0.0116(13) 0.0115(13)
C12 0.0323(19) 0.0250(19) 0.0407(19) -0.0145(15) -0.0167(16) 0.0153(15)
C13 0.038(2) 0.0194(17) 0.0385(18) -0.0099(14) -0.0201(16) 0.0120(15)
C14 0.0309(18) 0.0187(16) 0.0303(16) -0.0046(12) -0.0186(14) 0.0034(13)
C15 0.041(2) 0.0156(16) 0.0402(19) 0.0025(14) -0.0219(16) -0.0028(14)
C16 0.0314(19) 0.0233(18) 0.0345(17) 0.0031(14) -0.0099(15) -0.0081(14)
C17 0.0248(17) 0.0253(18) 0.0295(16) -0.0008(13) -0.0064(13) -0.0002(14)
C18 0.0207(15) 0.0173(15) 0.0213(13) -0.0040(11) -0.0115(12) 0.0038(12)
C19 0.0181(14) 0.0191(15) 0.0209(13) -0.0045(11) -0.0095(11) 0.0040(11)

loop_
_atom_type_symbol
_atom_type_description
_atom_type_scat_dispersion_real
_atom_type_scat_dispersion_imag
_atom_type_scat_source
C C 0.0033 0.0016 'International Tables Vol C Tables 4.2.6.8 and 6.1.1.4'
H H 0.0000 0.0000 'International Tables Vol C Tables 4.2.6.8 and 6.1.1.4'
N N 0.0061 0.0033 'International Tables Vol C Tables 4.2.6.8 and 6.1.1.4'
O O 0.0106 0.0060 'International Tables Vol C Tables 4.2.6.8 and 6.1.1.4'
S S 0.1246 0.1234 'International Tables Vol C Tables 4.2.6.8 and 6.1.1.4'
Sm Sm -0.1638 3.4418 'International Tables Vol C Tables 4.2.6.8 and 6.1.1.4'

loop_
_geom_angle_atom_site_label_1
_geom_angle_atom_site_label_2
_geom_angle_atom_site_label_3
_geom_angle
_geom_angle_site_symmetry_1
_geom_angle_site_symmetry_3
O6 Sm1 O4 77.49(9) 2_655 2
O6 Sm1 O3 100.68(9) 2_655 2_556
O4 Sm1 O3 139.40(8) 2 2_556
O6 Sm1 O5 130.67(8) 2_655 .
O4 Sm1 O5 66.01(7) 2 .
O3 Sm1 O5 128.64(8) 2_556 .
O6 Sm1 O7 66.63(8) 2_655 .
O4 Sm1 O7 76.36(9) 2 .
O3 Sm1 O7 140.83(8) 2_556 .
O5 Sm1 O7 73.15(8) . .
O6 Sm1 O1 139.25(8) 2_655 .
O4 Sm1 O1 133.43(8) 2 .
O3 Sm1 O1 72.94(7) 2_556 .
O5 Sm1 O1 67.48(7) . .
O7 Sm1 O1 92.63(7) . .
O6 Sm1 O8 71.92(9) 2_655 .
O4 Sm1 O8 142.64(8) 2 .
O3 Sm1 O8 68.66(9) 2_556 .
O5 Sm1 O8 121.18(9) . .
O7 Sm1 O8 72.17(9) . .
O1 Sm1 O8 68.32(8) . .
O6 Sm1 N1 133.60(8) 2_655 .
O4 Sm1 N1 82.60(9) 2 .
O3 Sm1 N1 69.45(9) 2_556 .
O5 Sm1 N1 74.38(9) . .
O7 Sm1 N1 146.34(9) . .
O1 Sm1 N1 83.00(8) . .
O8 Sm1 N1 134.42(9) . .
O6 Sm1 N2 71.80(8) 2_655 .
O4 Sm1 N2 69.35(8) 2 .
O3 Sm1 N2 71.64(8) 2_556 .
O5 Sm1 N2 120.08(8) . .
O7 Sm1 N2 130.50(8) . .
O1 Sm1 N2 136.86(8) . .
O8 Sm1 N2 118.64(9) . .
N1 Sm1 N2 61.99(9) . .
O2 S1 O1 113.89(13) . .
O2 S1 O3 111.31(14) . .
O1 S1 O3 111.69(13) . .
O2 S1 C2 107.84(15) . .
O1 S1 C2 106.15(14) . .
O3 S1 C2 105.38(13) . .
S1 O1 Sm1 157.08(14) . .
C8 N1 C19 117.8(3) . .
C8 N1 Sm1 120.2(2) . .
C19 N1 Sm1 120.3(2) . .
C2 C1 C5 119.9(3) . 2_546
C2 C1 H1 120.0 . .
C5 C1 H1 120.0 2_546 .
C17 N2 C18 116.8(3) . .
C17 N2 Sm1 124.7(2) . .
C18 N2 Sm1 118.3(2) . .
C1 C2 C3 121.4(3) . .
C1 C2 S1 118.4(2) . .
C3 C2 S1 120.2(2) . .
S1 O3 Sm1 153.34(14) . 2_556
C4 C3 C2 123.1(3) . .
C4 C3 C3 119.1(3) . 2_546
C2 C3 C3 117.8(3) . 2_546
C5 C4 C3 120.9(3) . .
C5 C4 H4A 119.5 . .
C3 C4 H4A 119.5 . .
C6 O4 Sm1 120.44(18) . 2
C6 O5 Sm1 120.36(19) . .
C4 C5 C1 120.8(3) . 2_546
C4 C5 H5 119.6 . .
C1 C5 H5 119.6 2_546 .
C7 O6 Sm1 121.1(2) . 2_655
O5 C6 O4 126.8(3) . .
O5 C6 C6 116.7(3) . 2
O4 C6 C6 116.5(3) . 2
C7 O7 Sm1 119.0(2) . .
O7 C7 O6 126.8(3) . .
O7 C7 C7 117.2(3) . 2_655
O6 C7 C7 116.0(3) . 2_655
N1 C8 C9 122.9(3) . .
N1 C8 H8A 118.5 . .
C9 C8 H8A 118.5 . .
Sm1 O8 H80B 109.3 . .
Sm1 O8 H80C 109.6 . .
H80B O8 H80C 109.5 . .
C10 C9 C8 119.3(3) . .
C10 C9 H9A 120.4 . .
C8 C9 H9A 120.4 . .
H90D O9 H90C 109.5 . .
C9 C10 C11 119.7(3) . .
C9 C10 H10A 120.2 . .
C11 C10 H10A 120.2 . .
C10 C11 C19 117.3(3) . .
C10 C11 C12 122.6(3) . .
C19 C11 C12 120.1(3) . .
C13 C12 C11 120.8(3) . .
C13 C12 H12A 119.6 . .
C11 C12 H12A 119.6 . .
C12 C13 C14 121.0(3) . .
C12 C13 H13A 119.5 . .
C14 C13 H13A 119.5 . .
C15 C14 C18 117.8(3) . .
C15 C14 C13 122.2(3) . .
C18 C14 C13 120.0(3) . .
C16 C15 C14 119.2(3) . .
C16 C15 H15A 120.4 . .
C14 C15 H15A 120.4 . .
C15 C16 C17 119.1(3) . .
C15 C16 H16A 120.4 . .
C17 C16 H16A 120.4 . .
N2 C17 C16 123.8(4) . .
N2 C17 H17A 118.1 . .
C16 C17 H17A 118.1 . .
N2 C18 C14 123.1(3) . .
N2 C18 C19 117.9(3) . .
C14 C18 C19 119.0(3) . .
N1 C19 C11 123.0(3) . .
N1 C19 C18 118.0(3) . .
C11 C19 C18 119.0(3) . .

loop_
_geom_bond_atom_site_label_1
_geom_bond_atom_site_label_2
_geom_bond_distance
_geom_bond_site_symmetry_2
Sm1 O6 2.408(2) 2_655
Sm1 O4 2.439(2) 2
Sm1 O3 2.442(2) 2_556
Sm1 O5 2.451(2) .
Sm1 O7 2.455(2) .
Sm1 O1 2.497(2) .
Sm1 O8 2.538(3) .
Sm1 N1 2.610(3) .
Sm1 N2 2.676(3) .
S1 O2 1.446(2) .
S1 O1 1.456(2) .
S1 O3 1.462(2) .
S1 C2 1.769(3) .
N1 C8 1.331(4) .
N1 C19 1.354(4) .
C1 C2 1.372(4) .
C1 C5 1.409(5) 2_546
C1 H1 0.9300 .
N2 C17 1.324(4) .
N2 C18 1.361(4) .
C2 C3 1.427(4) .
O3 Sm1 2.442(2) 2_556
C3 C4 1.424(4) .
C3 C3 1.432(6) 2_546
C4 C5 1.358(5) .
C4 H4A 0.9300 .
O4 C6 1.257(4) .
O4 Sm1 2.439(2) 2
O5 C6 1.245(4) .
C5 C1 1.409(5) 2_546
C5 H5 0.9300 .
O6 C7 1.253(4) .
O6 Sm1 2.408(2) 2_655
C6 C6 1.544(6) 2
O7 C7 1.246(4) .
C7 C7 1.553(6) 2_655
C8 C9 1.402(5) .
C8 H8A 0.9300 .
O8 H80B 0.9600 .
O8 H80C 0.9600 .
C9 C10 1.360(6) .
C9 H9A 0.9300 .
O9 H90D 0.9600 .
O9 H90C 0.9599 .
C10 C11 1.406(5) .
C10 H10A 0.9300 .
C11 C19 1.408(4) .
C11 C12 1.434(5) .
C12 C13 1.342(6) .
C12 H12A 0.9300 .
C13 C14 1.431(5) .
C13 H13A 0.9300 .
C14 C15 1.400(5) .
C14 C18 1.409(5) .
C15 C16 1.359(6) .
C15 H15A 0.9300 .
C16 C17 1.409(5) .
C16 H16A 0.9300 .
C17 H17A 0.9300 .
C18 C19 1.447(4) .

loop_
_geom_torsion_atom_site_label_1
_geom_torsion_atom_site_label_2
_geom_torsion_atom_site_label_3
_geom_torsion_atom_site_label_4
_geom_torsion
_geom_torsion_site_symmetry_1
_geom_torsion_site_symmetry_4
O2 S1 O1 Sm1 -34.9(4) . .
O3 S1 O1 Sm1 -162.1(3) . .
C2 S1 O1 Sm1 83.6(4) . .
O6 Sm1 O1 S1 -122.6(3) 2_655 .
O4 Sm1 O1 S1 7.3(4) 2 .
O3 Sm1 O1 S1 150.8(4) 2_556 .
O5 Sm1 O1 S1 4.2(3) . .
O7 Sm1 O1 S1 -66.3(4) . .
O8 Sm1 O1 S1 -135.9(4) . .
N1 Sm1 O1 S1 80.2(4) . .
N2 Sm1 O1 S1 114.8(4) . .
O6 Sm1 N1 C8 173.1(2) 2_655 .
O4 Sm1 N1 C8 108.2(3) 2 .
O3 Sm1 N1 C8 -101.7(3) 2_556 .
O5 Sm1 N1 C8 41.1(3) . .
O7 Sm1 N1 C8 56.8(3) . .
O1 Sm1 N1 C8 -27.4(3) . .
O8 Sm1 N1 C8 -77.5(3) . .
N2 Sm1 N1 C8 178.7(3) . .
O6 Sm1 N1 C19 -21.8(3) 2_655 .
O4 Sm1 N1 C19 -86.6(2) 2 .
O3 Sm1 N1 C19 63.4(2) 2_556 .
O5 Sm1 N1 C19 -153.7(2) . .
O7 Sm1 N1 C19 -138.0(2) . .
O1 Sm1 N1 C19 137.8(2) . .
O8 Sm1 N1 C19 87.7(3) . .
N2 Sm1 N1 C19 -16.1(2) . .
O6 Sm1 N2 C17 4.6(3) 2_655 .
O4 Sm1 N2 C17 -78.6(3) 2 .
O3 Sm1 N2 C17 112.9(3) 2_556 .
O5 Sm1 N2 C17 -122.5(3) . .
O7 Sm1 N2 C17 -29.4(3) . .
O1 Sm1 N2 C17 149.2(3) . .
O8 Sm1 N2 C17 61.1(3) . .
N1 Sm1 N2 C17 -171.1(3) . .
O6 Sm1 N2 C18 -170.7(2) 2_655 .
O4 Sm1 N2 C18 106.2(2) 2 .
O3 Sm1 N2 C18 -62.3(2) 2_556 .
O5 Sm1 N2 C18 62.3(2) . .
O7 Sm1 N2 C18 155.4(2) . .
O1 Sm1 N2 C18 -26.1(3) . .
O8 Sm1 N2 C18 -114.2(2) . .
N1 Sm1 N2 C18 13.6(2) . .
C5 C1 C2 C3 -0.3(5) 2_546 .
C5 C1 C2 S1 -179.3(3) 2_546 .
O2 S1 C2 C1 120.6(3) . .
O1 S1 C2 C1 -1.8(3) . .
O3 S1 C2 C1 -120.4(3) . .
O2 S1 C2 C3 -58.4(3) . .
O1 S1 C2 C3 179.2(2) . .
O3 S1 C2 C3 60.6(3) . .
O2 S1 O3 Sm1 -105.9(3) . 2_556
O1 S1 O3 Sm1 22.6(4) . 2_556
C2 S1 O3 Sm1 137.4(3) . 2_556
C1 C2 C3 C4 180.0(3) . .
S1 C2 C3 C4 -1.0(4) . .
C1 C2 C3 C3 -1.1(5) . 2_546
S1 C2 C3 C3 178.0(3) . 2_546
C2 C3 C4 C5 178.5(3) . .
C3 C3 C4 C5 -0.4(5) 2_546 .
O6 Sm1 O5 C6 -46.0(3) 2_655 .
O4 Sm1 O5 C6 0.0(2) 2 .
O3 Sm1 O5 C6 135.1(2) 2_556 .
O7 Sm1 O5 C6 -82.2(2) . .
O1 Sm1 O5 C6 177.5(3) . .
O8 Sm1 O5 C6 -138.4(2) . .
N1 Sm1 O5 C6 88.7(2) . .
N2 Sm1 O5 C6 45.3(3) . .
C3 C4 C5 C1 1.8(5) . 2_546
Sm1 O5 C6 O4 -179.8(3) . .
Sm1 O5 C6 C6 -0.2(5) . 2
Sm1 O4 C6 O5 180.0(3) 2 .
Sm1 O4 C6 C6 0.3(5) 2 2
O6 Sm1 O7 C7 1.7(2) 2_655 .
O4 Sm1 O7 C7 83.7(2) 2 .
O3 Sm1 O7 C7 -76.2(3) 2_556 .
O5 Sm1 O7 C7 152.4(2) . .
O1 Sm1 O7 C7 -142.1(2) . .
O8 Sm1 O7 C7 -75.9(2) . .
N1 Sm1 O7 C7 136.6(2) . .
N2 Sm1 O7 C7 36.9(3) . .
Sm1 O7 C7 O6 178.7(3) . .
Sm1 O7 C7 C7 -1.7(4) . 2_655
Sm1 O6 C7 O7 178.4(3) 2_655 .
Sm1 O6 C7 C7 -1.2(5) 2_655 2_655
C19 N1 C8 C9 -1.7(5) . .
Sm1 N1 C8 C9 163.8(3) . .
N1 C8 C9 C10 0.4(6) . .
C8 C9 C10 C11 1.3(6) . .
C9 C10 C11 C19 -1.6(5) . .
C9 C10 C11 C12 176.3(4) . .
C10 C11 C12 C13 -175.7(4) . .
C19 C11 C12 C13 2.2(6) . .
C11 C12 C13 C14 -1.1(6) . .
C12 C13 C14 C15 177.5(4) . .
C12 C13 C14 C18 -2.6(5) . .
C18 C14 C15 C16 1.1(5) . .
C13 C14 C15 C16 -179.0(4) . .
C14 C15 C16 C17 -3.2(6) . .
C18 N2 C17 C16 2.6(5) . .
Sm1 N2 C17 C16 -172.7(3) . .
C15 C16 C17 N2 1.4(6) . .
C17 N2 C18 C14 -4.9(5) . .
Sm1 N2 C18 C14 170.7(2) . .
C17 N2 C18 C19 173.3(3) . .
Sm1 N2 C18 C19 -11.1(4) . .
C15 C14 C18 N2 3.1(5) . .
C13 C14 C18 N2 -176.8(3) . .
C15 C14 C18 C19 -175.1(3) . .
C13 C14 C18 C19 5.0(5) . .
C8 N1 C19 C11 1.3(5) . .
Sm1 N1 C19 C11 -164.2(2) . .
C8 N1 C19 C18 -176.7(3) . .
Sm1 N1 C19 C18 17.9(4) . .
C10 C11 C19 N1 0.3(5) . .
C12 C11 C19 N1 -177.7(3) . .
C10 C11 C19 C18 178.3(3) . .
C12 C11 C19 C18 0.3(5) . .
N2 C18 C19 N1 -4.0(4) . .
C14 C18 C19 N1 174.2(3) . .
N2 C18 C19 C11 177.9(3) . .
C14 C18 C19 C11 -3.8(4) . .
